data_4338884
loop_
_publ_author_name
'Kumar, D. Krishna'
'Das, Amitava'
'Dastidar, Parthasarathi'

_publ_section_title
;
 Metalloporphyrin-based inclusion materials: exploiting ligating
 topologies and hydrogen-bonding backbones in generating new
 supramolecular architectures.
;
_journal_issue 18
_journal_name_full 'Inorganic chemistry'
_journal_page_first 7351
_journal_page_last 7361
_journal_paper_doi 10.1021/ic0702163
_journal_volume 46
_journal_year 2007
_chemical_formula_sum 'C74 H53 Cl4 Mn N12 O2'
_chemical_formula_weight 1339.02
_chemical_name_systematic
; 
 ? 
;
_space_group_IT_number 2
_symmetry_cell_setting triclinic
_symmetry_space_group_name_Hall '-P 1'
_symmetry_space_group_name_H-M 'P -1'
_atom_sites_solution_hydrogens geom
_atom_sites_solution_primary direct
_atom_sites_solution_secondary difmap
_audit_creation_method SHELXL-97
_cell_angle_alpha 92.632(2)
_cell_angle_beta 110.355(2)
_cell_angle_gamma 105.793(2)
_cell_formula_units_Z 2
_cell_length_a 12.9146(17)
_cell_length_b 15.739(2)
_cell_length_c 17.626(2)
_cell_measurement_temperature 150(2)
_cell_volume 3192.7(7)
_computing_cell_refinement 'BRUKER AXS SMART 3'
_computing_data_collection 'BRUKER AXS SMART 3'
_computing_data_reduction 'BRUKER AXS SAINT'
_computing_molecular_graphics 'BRUKER SHELXLTL'
_computing_publication_material 'MERCURY 1.4'
_computing_structure_refinement 'SHELXL-97 (Sheldrick, 1997)'
_computing_structure_solution 'SHELXS-97 (Sheldrick, 1990)'
_diffrn_ambient_temperature 150(2)
_diffrn_detector_area_resol_mean 3
_diffrn_measured_fraction_theta_full 0.859
_diffrn_measured_fraction_theta_max 0.859
_diffrn_measurement_device_type 'BRUKER CCD AREA DETECTOR'
_diffrn_measurement_method 'PHI-OMEGA SCAN'
_diffrn_radiation_monochromator graphite
_diffrn_radiation_source 'fine-focus sealed tube'
_diffrn_radiation_type MoK\a
_diffrn_radiation_wavelength 0.71073
_diffrn_reflns_av_R_equivalents 0.0434
_diffrn_reflns_av_sigmaI/netI 0.1175
_diffrn_reflns_limit_h_max 17
_diffrn_reflns_limit_h_min -15
_diffrn_reflns_limit_k_max 20
_diffrn_reflns_limit_k_min -18
_diffrn_reflns_limit_l_max 20
_diffrn_reflns_limit_l_min -23
_diffrn_reflns_number 17942
_diffrn_reflns_theta_full 28.26
_diffrn_reflns_theta_max 28.26
_diffrn_reflns_theta_min 1.25
_exptl_absorpt_coefficient_mu 0.433
_exptl_absorpt_correction_T_max 0.9787
_exptl_absorpt_correction_T_min 0.8458
_exptl_absorpt_correction_type multi-scan
_exptl_absorpt_process_details SADABS
_exptl_crystal_colour BROWN
_exptl_crystal_density_diffrn 1.393
_exptl_crystal_density_method 'not measured'
_exptl_crystal_description PLATE
_exptl_crystal_F_000 1380
_exptl_crystal_size_max 0.40
_exptl_crystal_size_mid 0.28
_exptl_crystal_size_min 0.05
_refine_diff_density_max 0.975
_refine_diff_density_min -0.728
_refine_diff_density_rms 0.100
_refine_ls_extinction_method none
_refine_ls_goodness_of_fit_ref 1.022
_refine_ls_hydrogen_treatment constr
_refine_ls_matrix_type full
_refine_ls_number_parameters 836
_refine_ls_number_reflns 13606
_refine_ls_number_restraints 0
_refine_ls_restrained_S_all 1.022
_refine_ls_R_factor_all 0.1273
_refine_ls_R_factor_gt 0.0686
_refine_ls_shift/su_max 0.001
_refine_ls_shift/su_mean 0.000
_refine_ls_structure_factor_coef Fsqd
_refine_ls_weighting_details 'calc w=1/[\s^2^(Fo^2^)+(0.0931P)^2^+0.0000P] where P=(Fo^2^+2Fc^2^)/3'
_refine_ls_weighting_scheme calc
_refine_ls_wR_factor_gt 0.1637
_refine_ls_wR_factor_ref 0.1887
_reflns_number_gt 8192
_reflns_number_total 13606
_reflns_threshold_expression >2sigma(I)
_cod_data_source_file ic0702163-file009.cif
_cod_data_source_block kb517jm
_cod_depositor_comments
;
The following automatic conversions were performed:

'_symmetry_cell_setting' value 'TRICLINIC' changed to 'triclinic'
according to
/usr/data/users/saulius/automatic-downloads/retrospective/ACS/lib/dictionaries/cif_core.dic
dictionary named 'cif_core.dic' version 2.4.2 from
2011-04-26.

'_exptl_absorpt_correction_type' value 'MULTI-SCAN'
changed to 'multi-scan' according to
/usr/data/users/saulius/automatic-downloads/retrospective/ACS/lib/dictionaries/cif_core.dic
dictionary named 'cif_core.dic' version 2.4.2 from 2011-04-26.

Automatic conversion script
Id: cif_fix_values 2281 2013-09-26 08:29:07Z andrius 
;
_cod_database_code 4338884

loop_
_symmetry_equiv_pos_as_xyz
'x, y, z'
'-x, -y, -z'

loop_
_atom_site_label
_atom_site_type_symbol
_atom_site_fract_x
_atom_site_fract_y
_atom_site_fract_z
_atom_site_U_iso_or_equiv
_atom_site_adp_type
_atom_site_occupancy
_atom_site_symmetry_multiplicity
_atom_site_calc_flag
_atom_site_refinement_flags
_atom_site_disorder_assembly
_atom_site_disorder_group
Mn1 Mn 0.5000 0.5000 0.5000 0.0121(2) Uani 1 2 d S . .
N1 N 0.3896(3) 0.4068(2) 0.40242(18) 0.0132(7) Uani 1 1 d . . .
C2 C 0.3430(3) 0.4194(3) 0.3220(2) 0.0138(8) Uani 1 1 d . . .
C3 C 0.2713(3) 0.3349(3) 0.2718(2) 0.0157(9) Uani 1 1 d . . .
H3 H 0.2287 0.3255 0.2144 0.019 Uiso 1 1 calc R . .
C4 C 0.2750(3) 0.2717(3) 0.3201(2) 0.0174(9) Uani 1 1 d . . .
H4 H 0.2355 0.2095 0.3034 0.021 Uiso 1 1 calc R . .
C5 C 0.3499(3) 0.3155(3) 0.4018(2) 0.0139(8) Uani 1 1 d . . .
C6 C 0.3615(3) 0.5009(3) 0.2937(2) 0.0143(8) Uani 1 1 d . . .
C7 C 0.3046(3) 0.5048(3) 0.2042(2) 0.0148(8) Uani 1 1 d . . .
C8 C 0.3718(4) 0.5215(3) 0.1558(3) 0.0240(10) Uani 1 1 d . . .
H8 H 0.4512 0.5243 0.1783 0.029 Uiso 1 1 calc R . .
C9 C 0.3230(4) 0.5341(3) 0.0754(3) 0.0263(10) Uani 1 1 d . . .
H9 H 0.3691 0.5462 0.0430 0.032 Uiso 1 1 calc R . .
C10 C 0.2062(4) 0.5291(3) 0.0421(2) 0.0209(9) Uani 1 1 d . . .
H10 H 0.1719 0.5363 -0.0134 0.025 Uiso 1 1 calc R . .
C11 C 0.1408(4) 0.5136(3) 0.0902(3) 0.0274(11) Uani 1 1 d . . .
H11 H 0.0615 0.5113 0.0681 0.033 Uiso 1 1 calc R . .
C12 C 0.1901(4) 0.5014(3) 0.1707(3) 0.0244(10) Uani 1 1 d . . .
H12 H 0.1440 0.4905 0.2032 0.029 Uiso 1 1 calc R . .
C13 C 0.4301(3) 0.5817(3) 0.3441(2) 0.0136(8) Uani 1 1 d . . .
N14 N 0.4916(3) 0.5940(2) 0.42798(18) 0.0120(7) Uani 1 1 d . . .
C15 C 0.5444(3) 0.6853(2) 0.4516(2) 0.0142(8) Uani 1 1 d . . .
C16 C 0.5135(4) 0.7300(3) 0.3823(2) 0.0190(9) Uani 1 1 d . . .
H16 H 0.5368 0.7927 0.3826 0.023 Uiso 1 1 calc R . .
C17 C 0.4447(3) 0.6663(3) 0.3160(2) 0.0167(9) Uani 1 1 d . . .
H17 H 0.4123 0.6762 0.2611 0.020 Uiso 1 1 calc R . .
C18 C 0.6186(3) 0.7283(3) 0.5306(2) 0.0144(8) Uani 1 1 d . . .
C19 C 0.6710(4) 0.8277(3) 0.5404(2) 0.0157(9) Uani 1 1 d . . .
C20 C 0.7844(4) 0.8637(3) 0.5465(2) 0.0172(9) Uani 1 1 d . . .
H20 H 0.8319 0.8259 0.5516 0.021 Uiso 1 1 calc R . .
C21 C 0.8298(4) 0.9537(3) 0.5452(2) 0.0195(9) Uani 1 1 d . . .
H21 H 0.9079 0.9776 0.5496 0.023 Uiso 1 1 calc R . .
C22 C 0.7598(4) 1.0090(3) 0.5374(2) 0.0218(10) Uani 1 1 d . . .
H14 H 0.7893 1.0704 0.5342 0.026 Uiso 1 1 calc R . .
C23 C 0.6479(4) 0.9746(3) 0.5344(2) 0.0216(10) Uani 1 1 d . . .
H23 H 0.6017 1.0130 0.5316 0.026 Uiso 1 1 calc R . .
C24 C 0.6023(4) 0.8840(3) 0.5355(2) 0.0193(9) Uani 1 1 d . . .
H24 H 0.5250 0.8604 0.5330 0.023 Uiso 1 1 calc R . .
N25 N 0.6562(3) 0.4741(2) 0.46856(19) 0.0157(7) Uani 1 1 d . . .
C26 C 0.7334(4) 0.4433(3) 0.5228(3) 0.0196(9) Uani 1 1 d . . .
H26 H 0.7254 0.4327 0.5734 0.024 Uiso 1 1 calc R . .
C27 C 0.8252(4) 0.4262(3) 0.5075(3) 0.0221(10) Uani 1 1 d . . .
H27 H 0.8780 0.4035 0.5469 0.026 Uiso 1 1 calc R . .
C28 C 0.8388(4) 0.4423(3) 0.4355(3) 0.0209(9) Uani 1 1 d . . .
H28 H 0.9008 0.4306 0.4242 0.025 Uiso 1 1 calc R . .
C29 C 0.7602(3) 0.4763(3) 0.3787(2) 0.0146(8) Uani 1 1 d . . .
C30 C 0.6695(3) 0.4909(3) 0.3975(2) 0.0162(9) Uani 1 1 d . . .
H30 H 0.6153 0.5135 0.3591 0.019 Uiso 1 1 calc R . .
N31 N 0.7795(3) 0.4941(2) 0.3069(2) 0.0209(8) Uani 1 1 d . . .
H31 H 0.8320 0.4738 0.2979 0.025 Uiso 1 1 calc R . .
C32 C 0.7261(4) 0.5396(3) 0.2491(2) 0.0183(9) Uani 1 1 d . . .
O33 O 0.6458(2) 0.5655(2) 0.24990(16) 0.0225(7) Uani 1 1 d . . .
N34 N 0.7743(3) 0.5526(2) 0.1900(2) 0.0220(8) Uani 1 1 d . . .
H34 H 0.8345 0.5339 0.1961 0.026 Uiso 1 1 calc R . .
C35 C 0.7343(4) 0.5936(3) 0.1210(2) 0.0198(9) Uani 1 1 d . . .
C36 C 0.6177(4) 0.5845(3) 0.0809(3) 0.0244(10) Uani 1 1 d . . .
H36 H 0.5641 0.5495 0.1015 0.029 Uiso 1 1 calc R . .
N37 N 0.5762(3) 0.6215(3) 0.0155(2) 0.0277(9) Uani 1 1 d . . .
C38 C 0.6528(4) 0.6692(3) -0.0140(3) 0.0278(11) Uani 1 1 d . . .
H38 H 0.6248 0.6959 -0.0611 0.033 Uiso 1 1 calc R . .
C39 C 0.7707(4) 0.6812(3) 0.0211(3) 0.0317(11) Uani 1 1 d . . .
H39 H 0.8222 0.7156 -0.0016 0.038 Uiso 1 1 calc R . .
C40 C 0.8126(4) 0.6424(3) 0.0898(3) 0.0261(10) Uani 1 1 d . . .
H40 H 0.8931 0.6491 0.1148 0.031 Uiso 1 1 calc R . .
Mn1' Mn 0.0000 0.0000 0.0000 0.0117(2) Uani 1 2 d S . .
N1' N -0.0631(3) 0.0011(2) -0.12086(18) 0.0134(7) Uani 1 1 d . . .
C2' C -0.1787(3) -0.0274(3) -0.1733(2) 0.0158(9) Uani 1 1 d . . .
C3' C -0.1873(4) -0.0132(3) -0.2543(2) 0.0183(9) Uani 1 1 d . . .
H3' H -0.2568 -0.0277 -0.3016 0.022 Uiso 1 1 calc R . .
C4' C -0.0780(3) 0.0248(3) -0.2514(2) 0.0169(9) Uani 1 1 d . . .
H4' H -0.0571 0.0429 -0.2961 0.020 Uiso 1 1 calc R . .
C5' C 0.0009(3) 0.0327(2) -0.1683(2) 0.0144(8) Uani 1 1 d . . .
C6' C 0.1204(3) 0.0663(3) -0.1422(2) 0.0145(8) Uani 1 1 d . . .
C7' C 0.1719(4) 0.0921(3) -0.2049(2) 0.0169(9) Uani 1 1 d . . .
C8' C 0.1522(4) 0.0277(3) -0.2701(2) 0.0193(9) Uani 1 1 d . . .
H8' H 0.1095 -0.0326 -0.2726 0.023 Uiso 1 1 calc R . .
C9' C 0.1940(4) 0.0511(3) -0.3305(3) 0.0240(10) Uani 1 1 d . . .
H9' H 0.1789 0.0072 -0.3751 0.029 Uiso 1 1 calc R . .
C10' C 0.2583(4) 0.1388(3) -0.3265(3) 0.0266(10) Uani 1 1 d . . .
H10' H 0.2873 0.1548 -0.3682 0.032 Uiso 1 1 calc R . .
C11' C 0.2802(4) 0.2031(3) -0.2614(2) 0.0256(10) Uani 1 1 d . . .
H11' H 0.3246 0.2631 -0.2585 0.031 Uiso 1 1 calc R . .
C12' C 0.2375(4) 0.1799(3) -0.2015(2) 0.0225(10) Uani 1 1 d . . .
H12' H 0.2528 0.2241 -0.1571 0.027 Uiso 1 1 calc R . .
C13' C 0.1957(3) 0.0764(2) -0.0608(2) 0.0138(8) Uani 1 1 d . . .
N14' N 0.1634(3) 0.0570(2) 0.00488(18) 0.0138(7) Uani 1 1 d . . .
C15' C 0.2646(3) 0.0764(3) 0.0728(2) 0.0138(8) Uani 1 1 d . . .
C16' C 0.3621(4) 0.1089(3) 0.0483(2) 0.0183(9) Uani 1 1 d . . .
H16' H 0.4418 0.1277 0.0834 0.022 Uiso 1 1 calc R . .
C17' C 0.3201(4) 0.1079(3) -0.0322(2) 0.0183(9) Uani 1 1 d . . .
H17' H 0.3646 0.1250 -0.0652 0.022 Uiso 1 1 calc R . .
C18' C 0.2732(3) 0.0646(3) 0.1523(2) 0.0163(9) Uani 1 1 d . . .
C19' C 0.3929(4) 0.0926(3) 0.2194(2) 0.0212(10) Uani 1 1 d . . .
C20' C 0.4512(4) 0.1817(3) 0.2509(3) 0.0315(11) Uani 1 1 d . . .
H20' H 0.4176 0.2260 0.2282 0.038 Uiso 1 1 calc R . .
C21' C 0.5585(4) 0.2077(4) 0.3156(3) 0.0441(15) Uani 1 1 d . . .
H21' H 0.5968 0.2691 0.3376 0.053 Uiso 1 1 calc R . .
C22' C 0.6085(4) 0.1449(5) 0.3473(3) 0.0517(17) Uani 1 1 d . . .
H22' H 0.6824 0.1627 0.3907 0.062 Uiso 1 1 calc R . .
C23' C 0.5525(5) 0.0558(5) 0.3166(3) 0.0494(16) Uani 1 1 d . . .
H23' H 0.5870 0.0120 0.3395 0.059 Uiso 1 1 calc R . .
C24' C 0.4452(4) 0.0298(4) 0.2522(3) 0.0360(12) Uani 1 1 d . . .
H24' H 0.4074 -0.0317 0.2304 0.043 Uiso 1 1 calc R . .
N25' N -0.0265(3) 0.1413(2) 0.02294(19) 0.0161(7) Uani 1 1 d . . .
C26' C -0.0107(3) 0.1766(3) 0.0988(2) 0.0168(9) Uani 1 1 d . . .
H26' H 0.0168 0.1459 0.1430 0.020 Uiso 1 1 calc R . .
C27' C -0.0327(3) 0.2554(3) 0.1154(2) 0.0161(9) Uani 1 1 d . . .
C28' C -0.0698(4) 0.3000(3) 0.0510(3) 0.0254(10) Uani 1 1 d . . .
H28' H -0.0848 0.3547 0.0601 0.031 Uiso 1 1 calc R . .
C29' C -0.0854(4) 0.2653(3) -0.0269(3) 0.0297(11) Uani 1 1 d . . .
H29' H -0.1112 0.2955 -0.0719 0.036 Uiso 1 1 calc R . .
C30' C -0.0628(4) 0.1862(3) -0.0383(2) 0.0197(9) Uani 1 1 d . . .
H30' H -0.0735 0.1624 -0.0920 0.024 Uiso 1 1 calc R . .
N31' N -0.0169(3) 0.2931(2) 0.1940(2) 0.0194(8) Uani 1 1 d . . .
H31' H -0.0126 0.3499 0.2010 0.023 Uiso 1 1 calc R . .
C32' C -0.0076(3) 0.2500(3) 0.2603(2) 0.0171(9) Uani 1 1 d . . .
O33' O -0.0076(2) 0.17250(18) 0.26028(16) 0.0200(6) Uani 1 1 d . . .
N34' N 0.0031(3) 0.3038(2) 0.3275(2) 0.0207(8) Uani 1 1 d . . .
H34' H 0.0042 0.3595 0.3236 0.025 Uiso 1 1 calc R . .
C35' C 0.0125(4) 0.2729(3) 0.4031(3) 0.0195(9) Uani 1 1 d . . .
C36' C -0.0615(4) 0.1923(3) 0.4062(3) 0.0259(10) Uani 1 1 d . . .
H36' H -0.1203 0.1590 0.3563 0.031 Uiso 1 1 calc R . .
N37' N -0.0554(3) 0.1586(3) 0.4744(2) 0.0313(9) Uani 1 1 d . . .
C38' C 0.0273(4) 0.2069(3) 0.5442(3) 0.0312(11) Uani 1 1 d . . .
H38' H 0.0343 0.1832 0.5937 0.037 Uiso 1 1 calc R . .
C39' C 0.1024(5) 0.2889(3) 0.5478(3) 0.0331(12) Uani 1 1 d . . .
H39' H 0.1581 0.3221 0.5988 0.040 Uiso 1 1 calc R . .
C40' C 0.0956(4) 0.3224(3) 0.4759(3) 0.0273(11) Uani 1 1 d . . .
H40' H 0.1473 0.3786 0.4766 0.033 Uiso 1 1 calc R . .
C41A C 0.5837(7) 0.2143(6) -0.0916(5) 0.053(2) Uani 0.71 1 d P . .
C41B C 0.5938(16) 0.1203(16) -0.0814(14) 0.064(7) Uani 0.29 1 d P A 2
C42 C 0.6228(3) 0.2052(3) -0.00072(19) 0.062(2) Uani 1 1 d G A .
C43 C 0.6357(3) 0.2730(2) 0.05831(19) 0.066(2) Uani 1 1 d G . .
H43 H 0.6182 0.3259 0.0424 0.080 Uiso 1 1 calc R A .
C44 C 0.67399(19) 0.26343(19) 0.14058(18) 0.0598(19) Uani 1 1 d G A .
H44 H 0.6828 0.3098 0.1809 0.072 Uiso 1 1 calc R . .
C45 C 0.6995(3) 0.1860(2) 0.16383(19) 0.0486(15) Uani 1 1 d G . .
H45 H 0.7257 0.1795 0.2201 0.058 Uiso 1 1 calc R A .
C46 C 0.6867(3) 0.1181(2) 0.1048(2) 0.0638(19) Uani 1 1 d G A .
H46 H 0.7041 0.0652 0.1207 0.077 Uiso 1 1 calc R . .
C47 C 0.6483(2) 0.1277(2) 0.0225(2) 0.077(2) Uani 1 1 d G . .
C48 C 0.1752(4) 0.7320(3) 0.3060(3) 0.0334(12) Uani 1 1 d G . .
H48 H 0.1633 0.6666 0.2936 0.040 Uiso 1 1 calc R . .
Cl1 Cl 0.03847(12) 0.74779(9) 0.28065(9) 0.0481(4) Uani 1 1 d . . .
Cl2 Cl 0.24632(14) 0.78785(11) 0.24537(8) 0.0512(4) Uani 1 1 d . . .
Cl3 Cl 0.26029(12) 0.76778(8) 0.40981(7) 0.0397(3) Uani 1 1 d . . .
Cl4 Cl 0.00769(9) 0.49797(7) 0.27591(7) 0.0243(3) Uani 1 1 d . . .

loop_
_atom_site_aniso_label
_atom_site_aniso_U_11
_atom_site_aniso_U_22
_atom_site_aniso_U_33
_atom_site_aniso_U_23
_atom_site_aniso_U_13
_atom_site_aniso_U_12
Mn1 0.0114(5) 0.0123(4) 0.0112(4) -0.0004(3) 0.0046(4) 0.0016(3)
N1 0.0096(18) 0.0148(17) 0.0143(16) -0.0002(13) 0.0050(14) 0.0017(14)
C2 0.013(2) 0.019(2) 0.0090(18) -0.0011(16) 0.0032(16) 0.0067(17)
C3 0.015(2) 0.017(2) 0.0132(19) -0.0037(16) 0.0051(17) 0.0024(17)
C4 0.013(2) 0.014(2) 0.019(2) -0.0062(17) 0.0050(17) -0.0017(16)
C5 0.011(2) 0.012(2) 0.019(2) -0.0008(16) 0.0068(17) 0.0024(16)
C6 0.011(2) 0.021(2) 0.0100(18) -0.0006(16) 0.0010(16) 0.0083(17)
C7 0.016(2) 0.0103(19) 0.016(2) 0.0014(16) 0.0059(17) 0.0024(16)
C8 0.014(2) 0.038(3) 0.024(2) 0.004(2) 0.0087(19) 0.011(2)
C9 0.029(3) 0.038(3) 0.020(2) 0.005(2) 0.014(2) 0.017(2)
C10 0.025(3) 0.021(2) 0.015(2) 0.0009(17) 0.0041(19) 0.0094(19)
C11 0.013(2) 0.038(3) 0.027(2) 0.005(2) 0.003(2) 0.008(2)
C12 0.016(2) 0.033(3) 0.025(2) 0.007(2) 0.010(2) 0.0047(19)
C13 0.010(2) 0.016(2) 0.016(2) 0.0010(16) 0.0091(17) 0.0015(16)
N14 0.0098(17) 0.0136(17) 0.0118(16) -0.0009(13) 0.0049(14) 0.0018(13)
C15 0.015(2) 0.0107(19) 0.017(2) 0.0004(16) 0.0088(17) 0.0008(16)
C16 0.024(2) 0.012(2) 0.017(2) -0.0001(16) 0.0079(18) 0.0001(17)
C17 0.015(2) 0.019(2) 0.015(2) 0.0039(17) 0.0055(17) 0.0030(17)
C18 0.011(2) 0.014(2) 0.017(2) -0.0017(16) 0.0081(17) 0.0007(16)
C19 0.022(2) 0.016(2) 0.0089(18) 0.0020(16) 0.0048(17) 0.0053(17)
C20 0.017(2) 0.018(2) 0.015(2) -0.0004(17) 0.0052(17) 0.0047(17)
C21 0.018(2) 0.019(2) 0.016(2) -0.0023(17) 0.0067(18) -0.0022(17)
C22 0.029(3) 0.012(2) 0.015(2) 0.0018(17) 0.0031(19) -0.0016(18)
C23 0.018(2) 0.017(2) 0.024(2) 0.0011(18) 0.0003(19) 0.0065(18)
C24 0.015(2) 0.015(2) 0.023(2) -0.0011(17) 0.0036(18) 0.0019(17)
N25 0.0135(18) 0.0163(18) 0.0158(17) -0.0039(14) 0.0072(15) 0.0010(14)
C26 0.016(2) 0.018(2) 0.024(2) 0.0040(18) 0.0084(19) 0.0032(17)
C27 0.018(2) 0.026(2) 0.027(2) 0.0122(19) 0.0087(19) 0.0102(19)
C28 0.016(2) 0.023(2) 0.030(2) 0.0036(19) 0.014(2) 0.0070(18)
C29 0.014(2) 0.014(2) 0.017(2) -0.0015(16) 0.0084(17) 0.0027(16)
C30 0.013(2) 0.015(2) 0.020(2) 0.0003(17) 0.0066(18) 0.0041(17)
N31 0.019(2) 0.028(2) 0.0242(19) 0.0034(16) 0.0136(16) 0.0130(16)
C32 0.014(2) 0.020(2) 0.018(2) -0.0013(17) 0.0076(18) 0.0005(17)
O33 0.0167(16) 0.0335(18) 0.0215(15) 0.0037(13) 0.0104(13) 0.0103(14)
N34 0.018(2) 0.033(2) 0.0184(18) 0.0028(16) 0.0100(16) 0.0106(17)
C35 0.021(2) 0.020(2) 0.017(2) -0.0018(17) 0.0099(19) 0.0022(18)
C36 0.029(3) 0.026(2) 0.021(2) 0.0010(19) 0.013(2) 0.008(2)
N37 0.035(2) 0.027(2) 0.025(2) 0.0068(17) 0.0105(18) 0.0147(18)
C38 0.039(3) 0.022(2) 0.022(2) 0.0025(19) 0.012(2) 0.008(2)
C39 0.040(3) 0.023(3) 0.029(3) -0.002(2) 0.020(2) -0.002(2)
C40 0.025(3) 0.030(3) 0.023(2) 0.002(2) 0.012(2) 0.005(2)
Mn1' 0.0095(5) 0.0140(4) 0.0104(4) -0.0007(3) 0.0042(3) 0.0016(3)
N1' 0.0120(18) 0.0152(17) 0.0123(16) 0.0016(13) 0.0047(14) 0.0028(14)
C2' 0.016(2) 0.012(2) 0.017(2) -0.0014(16) 0.0036(17) 0.0063(17)
C3' 0.017(2) 0.024(2) 0.0123(19) -0.0009(17) 0.0026(17) 0.0072(18)
C4' 0.015(2) 0.019(2) 0.016(2) 0.0000(17) 0.0062(17) 0.0033(17)
C5' 0.016(2) 0.0087(19) 0.016(2) -0.0021(16) 0.0068(17) 0.0010(16)
C6' 0.017(2) 0.0109(19) 0.018(2) 0.0019(16) 0.0114(18) 0.0028(16)
C7' 0.016(2) 0.022(2) 0.014(2) 0.0045(17) 0.0075(17) 0.0048(18)
C8' 0.018(2) 0.018(2) 0.022(2) 0.0031(17) 0.0121(19) 0.0012(17)
C9' 0.020(2) 0.027(2) 0.024(2) 0.0008(19) 0.012(2) 0.0025(19)
C10' 0.029(3) 0.033(3) 0.020(2) 0.006(2) 0.016(2) 0.004(2)
C11' 0.025(3) 0.022(2) 0.023(2) 0.0057(19) 0.010(2) -0.0045(19)
C12' 0.023(3) 0.021(2) 0.019(2) 0.0020(18) 0.0073(19) 0.0024(19)
C13' 0.009(2) 0.011(2) 0.019(2) 0.0017(16) 0.0055(17) -0.0007(15)
N14' 0.0157(19) 0.0117(17) 0.0144(16) 0.0011(13) 0.0068(14) 0.0032(14)
C15' 0.012(2) 0.015(2) 0.0140(19) 0.0022(16) 0.0040(17) 0.0042(16)
C16' 0.011(2) 0.018(2) 0.024(2) 0.0004(17) 0.0053(18) 0.0028(17)
C17' 0.013(2) 0.022(2) 0.021(2) 0.0029(18) 0.0100(18) 0.0025(17)
C18' 0.010(2) 0.015(2) 0.022(2) -0.0012(17) 0.0033(17) 0.0042(16)
C19' 0.014(2) 0.038(3) 0.012(2) 0.0024(19) 0.0058(18) 0.008(2)
C20' 0.020(3) 0.042(3) 0.026(2) -0.006(2) 0.008(2) 0.002(2)
C21' 0.022(3) 0.063(4) 0.030(3) -0.019(3) 0.010(2) -0.008(3)
C22' 0.009(3) 0.109(6) 0.024(3) 0.004(3) 0.003(2) 0.002(3)
C23' 0.028(3) 0.091(5) 0.036(3) 0.027(3) 0.010(3) 0.027(3)
C24' 0.020(3) 0.055(3) 0.031(3) 0.014(2) 0.005(2) 0.013(2)
N25' 0.0126(18) 0.0172(18) 0.0180(17) -0.0016(14) 0.0071(15) 0.0026(14)
C26' 0.012(2) 0.016(2) 0.021(2) 0.0016(17) 0.0057(17) 0.0042(17)
C27' 0.011(2) 0.013(2) 0.020(2) -0.0014(16) 0.0036(17) -0.0002(16)
C28' 0.027(3) 0.019(2) 0.028(2) -0.0026(19) 0.007(2) 0.009(2)
C29' 0.047(3) 0.024(2) 0.023(2) 0.008(2) 0.011(2) 0.019(2)
C30' 0.017(2) 0.020(2) 0.017(2) -0.0023(17) 0.0046(18) 0.0013(18)
N31' 0.020(2) 0.0110(17) 0.0282(19) -0.0002(15) 0.0103(16) 0.0054(15)
C32' 0.008(2) 0.018(2) 0.023(2) -0.0034(17) 0.0080(18) -0.0007(16)
O33' 0.0215(17) 0.0138(15) 0.0246(15) 0.0010(12) 0.0107(13) 0.0032(12)
N34' 0.024(2) 0.0155(18) 0.0253(19) 0.0021(15) 0.0124(17) 0.0072(15)
C35' 0.015(2) 0.021(2) 0.027(2) 0.0026(18) 0.0109(19) 0.0078(18)
C36' 0.023(3) 0.025(2) 0.028(2) -0.001(2) 0.014(2) 0.0001(19)
N37' 0.033(2) 0.029(2) 0.029(2) -0.0001(18) 0.0182(19) -0.0028(18)
C38' 0.040(3) 0.031(3) 0.025(2) 0.005(2) 0.018(2) 0.006(2)
C39' 0.045(3) 0.022(3) 0.025(2) -0.003(2) 0.011(2) 0.001(2)
C40' 0.039(3) 0.017(2) 0.024(2) -0.0028(19) 0.013(2) 0.005(2)
C41A 0.040(5) 0.077(6) 0.038(4) 0.013(4) 0.020(4) 0.004(4)
C41B 0.021(11) 0.078(16) 0.078(15) -0.052(13) 0.028(11) -0.012(10)
C42 0.019(3) 0.109(6) 0.042(3) 0.000(4) 0.015(3) -0.009(3)
C43 0.026(3) 0.054(4) 0.134(7) 0.065(4) 0.036(4) 0.019(3)
C44 0.039(4) 0.044(4) 0.095(5) -0.024(4) 0.042(4) -0.008(3)
C45 0.020(3) 0.074(4) 0.046(3) 0.022(3) 0.008(3) 0.008(3)
C46 0.044(4) 0.052(4) 0.107(6) 0.010(4) 0.043(4) 0.015(3)
C47 0.049(5) 0.081(6) 0.104(6) 0.009(5) 0.047(5) -0.001(4)
C48 0.035(3) 0.030(3) 0.036(3) 0.002(2) 0.014(2) 0.012(2)
Cl1 0.0344(8) 0.0401(8) 0.0635(9) -0.0098(7) 0.0151(7) 0.0088(6)
Cl2 0.0584(10) 0.0712(10) 0.0472(8) 0.0294(7) 0.0312(8) 0.0379(8)
Cl3 0.0494(9) 0.0347(7) 0.0330(7) 0.0034(5) 0.0138(6) 0.0124(6)
Cl4 0.0245(6) 0.0223(6) 0.0349(6) 0.0050(5) 0.0185(5) 0.0111(5)

loop_
_atom_type_symbol
_atom_type_description
_atom_type_scat_dispersion_real
_atom_type_scat_dispersion_imag
_atom_type_scat_source
C C 0.0033 0.0016 'International Tables Vol C Tables 4.2.6.8 and 6.1.1.4'
H H 0.0000 0.0000 'International Tables Vol C Tables 4.2.6.8 and 6.1.1.4'
N N 0.0061 0.0033 'International Tables Vol C Tables 4.2.6.8 and 6.1.1.4'
O O 0.0106 0.0060 'International Tables Vol C Tables 4.2.6.8 and 6.1.1.4'
Cl Cl 0.1484 0.1585 'International Tables Vol C Tables 4.2.6.8 and 6.1.1.4'
Mn Mn 0.3368 0.7283 'International Tables Vol C Tables 4.2.6.8 and 6.1.1.4'

loop_
_geom_angle_atom_site_label_1
_geom_angle_atom_site_label_2
_geom_angle_atom_site_label_3
_geom_angle
_geom_angle_site_symmetry_1
_geom_angle_site_symmetry_3
N14 Mn1 N14 180.00(14) 2_666 .
N14 Mn1 N1 89.51(12) 2_666 2_666
N14 Mn1 N1 90.49(12) . 2_666
N14 Mn1 N1 90.49(12) 2_666 .
N14 Mn1 N1 89.51(12) . .
N1 Mn1 N1 179.998(2) 2_666 .
N14 Mn1 N25 90.70(12) 2_666 2_666
N14 Mn1 N25 89.30(12) . 2_666
N1 Mn1 N25 87.82(11) 2_666 2_666
N1 Mn1 N25 92.18(11) . 2_666
N14 Mn1 N25 89.30(12) 2_666 .
N14 Mn1 N25 90.70(12) . .
N1 Mn1 N25 92.18(12) 2_666 .
N1 Mn1 N25 87.82(11) . .
N25 Mn1 N25 179.998(1) 2_666 .
C2 N1 C5 105.6(3) . .
C2 N1 Mn1 127.6(3) . .
C5 N1 Mn1 126.7(3) . .
N1 C2 C6 125.6(3) . .
N1 C2 C3 109.5(3) . .
C6 C2 C3 124.9(3) . .
C4 C3 C2 108.0(3) . .
C4 C3 H3 126.0 . .
C2 C3 H3 126.0 . .
C3 C4 C5 107.1(3) . .
C3 C4 H4 126.4 . .
C5 C4 H4 126.4 . .
N1 C5 C18 125.5(3) . 2_666
N1 C5 C4 109.8(3) . .
C18 C5 C4 124.7(4) 2_666 .
C2 C6 C13 123.6(3) . .
C2 C6 C7 119.9(3) . .
C13 C6 C7 116.5(4) . .
C12 C7 C8 119.0(4) . .
C12 C7 C6 121.1(4) . .
C8 C7 C6 119.6(4) . .
C9 C8 C7 120.3(4) . .
C9 C8 H8 119.9 . .
C7 C8 H8 119.9 . .
C8 C9 C10 119.9(4) . .
C8 C9 H9 120.0 . .
C10 C9 H9 120.0 . .
C11 C10 C9 119.6(4) . .
C11 C10 H10 120.2 . .
C9 C10 H10 120.2 . .
C10 C11 C12 120.3(4) . .
C10 C11 H11 119.9 . .
C12 C11 H11 119.9 . .
C7 C12 C11 121.0(4) . .
C7 C12 H12 119.5 . .
C11 C12 H12 119.5 . .
N14 C13 C6 126.5(4) . .
N14 C13 C17 109.7(3) . .
C6 C13 C17 123.8(4) . .
C15 N14 C13 105.7(3) . .
C15 N14 Mn1 127.1(2) . .
C13 N14 Mn1 127.2(3) . .
N14 C15 C18 125.8(3) . .
N14 C15 C16 109.8(3) . .
C18 C15 C16 124.3(4) . .
C17 C16 C15 107.4(4) . .
C17 C16 H16 126.3 . .
C15 C16 H16 126.3 . .
C16 C17 C13 107.3(3) . .
C16 C17 H17 126.4 . .
C13 C17 H17 126.4 . .
C15 C18 C5 124.3(4) . 2_666
C15 C18 C19 116.2(3) . .
C5 C18 C19 119.4(3) 2_666 .
C20 C19 C24 119.3(4) . .
C20 C19 C18 120.2(3) . .
C24 C19 C18 120.3(4) . .
C21 C20 C19 121.1(4) . .
C21 C20 H20 119.5 . .
C19 C20 H20 119.5 . .
C20 C21 C22 119.4(4) . .
C20 C21 H21 120.3 . .
C22 C21 H21 120.3 . .
C23 C22 C21 120.0(4) . .
C23 C22 H14 120.0 . .
C21 C22 H14 120.0 . .
C22 C23 C24 120.4(4) . .
C22 C23 H23 119.8 . .
C24 C23 H23 119.8 . .
C23 C24 C19 119.7(4) . .
C23 C24 H24 120.2 . .
C19 C24 H24 120.2 . .
C26 N25 C30 118.7(3) . .
C26 N25 Mn1 119.6(3) . .
C30 N25 Mn1 121.7(3) . .
N25 C26 C27 122.1(4) . .
N25 C26 H26 118.9 . .
C27 C26 H26 118.9 . .
C28 C27 C26 119.6(4) . .
C28 C27 H27 120.2 . .
C26 C27 H27 120.2 . .
C27 C28 C29 119.1(4) . .
C27 C28 H28 120.5 . .
C29 C28 H28 120.5 . .
C30 C29 N31 124.7(4) . .
C30 C29 C28 118.3(4) . .
N31 C29 C28 117.0(3) . .
N25 C30 C29 122.2(4) . .
N25 C30 H30 118.9 . .
C29 C30 H30 118.9 . .
C32 N31 C29 127.4(3) . .
C32 N31 H31 116.3 . .
C29 N31 H31 116.3 . .
O33 C32 N31 123.7(4) . .
O33 C32 N34 124.2(4) . .
N31 C32 N34 112.1(3) . .
C32 N34 C35 125.0(3) . .
C32 N34 H34 117.5 . .
C35 N34 H34 117.5 . .
C40 C35 C36 118.2(4) . .
C40 C35 N34 119.5(4) . .
C36 C35 N34 122.2(4) . .
N37 C36 C35 124.2(4) . .
N37 C36 H36 117.9 . .
C35 C36 H36 117.9 . .
C36 N37 C38 117.1(4) . .
N37 C38 C39 123.0(4) . .
N37 C38 H38 118.5 . .
C39 C38 H38 118.5 . .
C38 C39 C40 119.0(4) . .
C38 C39 H39 120.5 . .
C40 C39 H39 120.5 . .
C35 C40 C39 118.4(4) . .
C35 C40 H40 120.8 . .
C39 C40 H40 120.8 . .
N1' Mn1' N1' 180.0 2 .
N1' Mn1' N14' 90.31(12) 2 2
N1' Mn1' N14' 89.69(12) . 2
N1' Mn1' N14' 89.69(12) 2 .
N1' Mn1' N14' 90.31(12) . .
N14' Mn1' N14' 180.0 2 .
N1' Mn1' N25' 89.67(11) 2 2
N1' Mn1' N25' 90.33(11) . 2
N14' Mn1' N25' 92.33(12) 2 2
N14' Mn1' N25' 87.67(12) . 2
N1' Mn1' N25' 90.33(11) 2 .
N1' Mn1' N25' 89.67(11) . .
N14' Mn1' N25' 87.67(12) 2 .
N14' Mn1' N25' 92.33(12) . .
N25' Mn1' N25' 180.0 2 .
C5' N1' C2' 106.5(3) . .
C5' N1' Mn1' 126.4(2) . .
C2' N1' Mn1' 127.1(3) . .
C18' C2' N1' 126.4(4) 2 .
C18' C2' C3' 123.9(4) 2 .
N1' C2' C3' 109.7(4) . .
C4' C3' C2' 107.3(4) . .
C4' C3' H3' 126.3 . .
C2' C3' H3' 126.3 . .
C3' C4' C5' 107.8(4) . .
C3' C4' H4' 126.1 . .
C5' C4' H4' 126.1 . .
C6' C5' N1' 126.9(3) . .
C6' C5' C4' 124.3(4) . .
N1' C5' C4' 108.7(3) . .
C5' C6' C13' 123.7(4) . .
C5' C6' C7' 118.1(3) . .
C13' C6' C7' 118.2(3) . .
C12' C7' C8' 118.6(4) . .
C12' C7' C6' 121.7(3) . .
C8' C7' C6' 119.7(4) . .
C9' C8' C7' 120.6(4) . .
C9' C8' H8' 119.7 . .
C7' C8' H8' 119.7 . .
C8' C9' C10' 120.1(4) . .
C8' C9' H9' 120.0 . .
C10' C9' H9' 120.0 . .
C9' C10' C11' 120.0(4) . .
C9' C10' H10' 120.0 . .
C11' C10' H10' 120.0 . .
C12' C11' C10' 119.9(4) . .
C12' C11' H11' 120.0 . .
C10' C11' H11' 120.0 . .
C11' C12' C7' 120.8(4) . .
C11' C12' H12' 119.6 . .
C7' C12' H12' 119.6 . .
N14' C13' C6' 126.0(4) . .
N14' C13' C17' 108.9(3) . .
C6' C13' C17' 125.1(4) . .
C15' N14' C13' 106.4(3) . .
C15' N14' Mn1' 126.9(2) . .
C13' N14' Mn1' 126.5(3) . .
N14' C15' C18' 126.1(4) . .
N14' C15' C16' 109.1(3) . .
C18' C15' C16' 124.8(4) . .
C17' C16' C15' 107.5(4) . .
C17' C16' H16' 126.3 . .
C15' C16' H16' 126.3 . .
C16' C17' C13' 108.1(4) . .
C16' C17' H17' 126.0 . .
C13' C17' H17' 126.0 . .
C2' C18' C15' 123.8(4) 2 .
C2' C18' C19' 118.1(3) 2 .
C15' C18' C19' 118.1(4) . .
C20' C19' C24' 118.3(4) . .
C20' C19' C18' 120.6(4) . .
C24' C19' C18' 121.1(4) . .
C19' C20' C21' 120.9(5) . .
C19' C20' H20' 119.6 . .
C21' C20' H20' 119.6 . .
C22' C21' C20' 119.9(5) . .
C22' C21' H21' 120.1 . .
C20' C21' H21' 120.1 . .
C21' C22' C23' 120.3(5) . .
C21' C22' H22' 119.9 . .
C23' C22' H22' 119.9 . .
C22' C23' C24' 119.8(5) . .
C22' C23' H23' 120.1 . .
C24' C23' H23' 120.1 . .
C19' C24' C23' 120.7(5) . .
C19' C24' H24' 119.6 . .
C23' C24' H24' 119.6 . .
C30' N25' C26' 117.7(3) . .
C30' N25' Mn1' 121.9(2) . .
C26' N25' Mn1' 120.3(3) . .
N25' C26' C27' 123.2(4) . .
N25' C26' H26' 118.4 . .
C27' C26' H26' 118.4 . .
C28' C27' C26' 117.7(4) . .
C28' C27' N31' 118.3(3) . .
C26' C27' N31' 124.0(4) . .
C27' C28' C29' 119.9(4) . .
C27' C28' H28' 120.1 . .
C29' C28' H28' 120.1 . .
C30' C29' C28' 118.9(4) . .
C30' C29' H29' 120.6 . .
C28' C29' H29' 120.6 . .
N25' C30' C29' 122.7(4) . .
N25' C30' H30' 118.6 . .
C29' C30' H30' 118.6 . .
C32' N31' C27' 126.1(3) . .
C32' N31' H31' 116.9 . .
C27' N31' H31' 116.9 . .
O33' C32' N31' 124.0(3) . .
O33' C32' N34' 123.5(4) . .
N31' C32' N34' 112.4(3) . .
C32' N34' C35' 122.4(3) . .
C32' N34' H34' 118.8 . .
C35' N34' H34' 118.8 . .
C40' C35' C36' 117.8(4) . .
C40' C35' N34' 121.1(4) . .
C36' C35' N34' 121.0(4) . .
N37' C36' C35' 124.0(4) . .
N37' C36' H36' 118.0 . .
C35' C36' H36' 118.0 . .
C36' N37' C38' 117.0(4) . .
N37' C38' C39' 123.3(4) . .
N37' C38' H38' 118.4 . .
C39' C38' H38' 118.4 . .
C38' C39' C40' 118.8(4) . .
C38' C39' H39' 120.6 . .
C40' C39' H39' 120.6 . .
C39' C40' C35' 119.0(4) . .
C39' C40' H40' 120.5 . .
C35' C40' H40' 120.5 . .
C42 C41A C41B 70.5(9) . .
C41A C41B C47 101.6(10) . .
C43 C42 C47 120.0 . .
C43 C42 C41A 121.4(4) . .
C47 C42 C41A 118.5(4) . .
C43 C42 C41B 174.6(8) . .
C47 C42 C41B 64.0(9) . .
C41A C42 C41B 54.9(9) . .
C42 C43 C44 120.0 . .
C42 C43 H43 120.0 . .
C44 C43 H43 120.0 . .
C45 C44 C43 120.0 . .
C45 C44 H44 120.0 . .
C43 C44 H44 120.0 . .
C44 C45 C46 120.0 . .
C44 C45 H45 120.0 . .
C46 C45 H45 120.0 . .
C47 C46 C45 120.0 . .
C47 C46 H46 120.0 . .
C45 C46 H46 120.0 . .
C46 C47 C42 120.0 . .
C46 C47 C41B 170.3(8) . .
C42 C47 C41B 68.9(8) . .
Cl3 C48 Cl1 111.78(18) . .
Cl3 C48 Cl2 110.6(3) . .
Cl1 C48 Cl2 109.9(2) . .
Cl3 C48 H48 108.2 . .
Cl1 C48 H48 108.2 . .
Cl2 C48 H48 108.2 . .

loop_
_geom_bond_atom_site_label_1
_geom_bond_atom_site_label_2
_geom_bond_distance
_geom_bond_site_symmetry_2
Mn1 N14 1.994(3) 2_666
Mn1 N14 1.994(3) .
Mn1 N1 2.017(3) 2_666
Mn1 N1 2.017(3) .
Mn1 N25 2.397(3) 2_666
Mn1 N25 2.397(3) .
N1 C2 1.381(5) .
N1 C5 1.385(5) .
C2 C6 1.388(6) .
C2 C3 1.435(5) .
C3 C4 1.339(6) .
C3 H3 0.9500 .
C4 C5 1.435(5) .
C4 H4 0.9500 .
C5 C18 1.397(5) 2_666
C6 C13 1.389(5) .
C6 C7 1.504(5) .
C7 C12 1.373(6) .
C7 C8 1.400(5) .
C8 C9 1.385(6) .
C8 H8 0.9500 .
C9 C10 1.393(6) .
C9 H9 0.9500 .
C10 C11 1.378(6) .
C10 H10 0.9500 .
C11 C12 1.385(6) .
C11 H11 0.9500 .
C12 H12 0.9500 .
C13 N14 1.388(5) .
C13 C17 1.429(5) .
N14 C15 1.385(5) .
C15 C18 1.396(5) .
C15 C16 1.427(5) .
C16 C17 1.359(5) .
C16 H16 0.9500 .
C17 H17 0.9500 .
C18 C5 1.397(5) 2_666
C18 C19 1.500(5) .
C19 C20 1.383(6) .
C19 C24 1.400(5) .
C20 C21 1.382(6) .
C20 H20 0.9500 .
C21 C22 1.395(6) .
C21 H21 0.9500 .
C22 C23 1.380(6) .
C22 H14 0.9500 .
C23 C24 1.391(6) .
C23 H23 0.9500 .
C24 H24 0.9500 .
N25 C26 1.337(5) .
N25 C30 1.350(5) .
C26 C27 1.392(6) .
C26 H26 0.9500 .
C27 C28 1.366(6) .
C27 H27 0.9500 .
C28 C29 1.400(6) .
C28 H28 0.9500 .
C29 C30 1.395(5) .
C29 N31 1.399(5) .
C30 H30 0.9500 .
N31 C32 1.368(5) .
N31 H31 0.8800 .
C32 O33 1.217(5) .
C32 N34 1.383(5) .
N34 C35 1.406(5) .
N34 H34 0.8800 .
C35 C40 1.385(6) .
C35 C36 1.385(6) .
C36 N37 1.326(5) .
C36 H36 0.9500 .
N37 C38 1.342(6) .
C38 C39 1.384(7) .
C38 H38 0.9500 .
C39 C40 1.388(6) .
C39 H39 0.9500 .
C40 H40 0.9500 .
Mn1' N1' 2.001(3) 2
Mn1' N1' 2.001(3) .
Mn1' N14' 2.025(3) 2
Mn1' N14' 2.025(3) .
Mn1' N25' 2.378(3) 2
Mn1' N25' 2.378(3) .
N1' C5' 1.386(5) .
N1' C2' 1.387(5) .
C2' C18' 1.383(6) 2
C2' C3' 1.426(5) .
C3' C4' 1.357(6) .
C3' H3' 0.9500 .
C4' C5' 1.440(5) .
C4' H4' 0.9500 .
C5' C6' 1.384(5) .
C6' C13' 1.398(5) .
C6' C7' 1.495(5) .
C7' C12' 1.396(6) .
C7' C8' 1.401(5) .
C8' C9' 1.374(6) .
C8' H8' 0.9500 .
C9' C10' 1.387(6) .
C9' H9' 0.9500 .
C10' C11' 1.390(6) .
C10' H10' 0.9500 .
C11' C12' 1.372(6) .
C11' H11' 0.9500 .
C12' H12' 0.9500 .
C13' N14' 1.381(5) .
C13' C17' 1.435(5) .
N14' C15' 1.377(5) .
C15' C18' 1.392(5) .
C15' C16' 1.442(5) .
C16' C17' 1.330(6) .
C16' H16' 0.9500 .
C17' H17' 0.9500 .
C18' C2' 1.383(6) 2
C18' C19' 1.514(5) .
C19' C20' 1.381(6) .
C19' C24' 1.381(6) .
C20' C21' 1.392(7) .
C20' H20' 0.9500 .
C21' C22' 1.361(8) .
C21' H21' 0.9500 .
C22' C23' 1.374(9) .
C22' H22' 0.9500 .
C23' C24' 1.390(7) .
C23' H23' 0.9500 .
C24' H24' 0.9500 .
N25' C30' 1.335(5) .
N25' C26' 1.348(5) .
C26' C27' 1.386(5) .
C26' H26' 0.9500 .
C27' C28' 1.374(6) .
C27' N31' 1.405(5) .
C28' C29' 1.380(6) .
C28' H28' 0.9500 .
C29' C30' 1.375(6) .
C29' H29' 0.9500 .
C30' H30' 0.9500 .
N31' C32' 1.365(5) .
N31' H31' 0.8800 .
C32' O33' 1.221(5) .
C32' N34' 1.366(5) .
N34' C35' 1.417(5) .
N34' H34' 0.8800 .
C35' C40' 1.378(6) .
C35' C36' 1.381(6) .
C36' N37' 1.323(6) .
C36' H36' 0.9500 .
N37' C38' 1.337(6) .
C38' C39' 1.371(7) .
C38' H38' 0.9500 .
C39' C40' 1.377(6) .
C39' H39' 0.9500 .
C40' H40' 0.9500 .
C41A C42 1.530(8) .
C41A C41B 1.53(3) .
C42 C43 1.3900 .
C42 C47 1.3900 .
C43 C44 1.3900 .
C43 H43 0.9500 .
C44 C45 1.3900 .
C44 H44 0.9500 .
C45 C46 1.3900 .
C45 H45 0.9500 .
C46 C47 1.3900 .
C46 H46 0.9500 .
C48 Cl3 1.744(5) .
C48 Cl1 1.755(4) .
C48 Cl2 1.757(5) .
C48 H48 1.0000 .

loop_
_geom_hbond_atom_site_label_D
_geom_hbond_atom_site_label_H
_geom_hbond_atom_site_label_A
_geom_hbond_distance_DH
_geom_hbond_distance_HA
_geom_hbond_distance_DA
_geom_hbond_angle_DHA
_geom_hbond_site_symmetry_A
N31 H31 Cl4 0.88 2.37 3.163(3) 150.8 1_655
N31' H31' Cl4 0.88 2.53 3.358(3) 157.7 1
N34 H34 Cl4 0.88 2.42 3.237(4) 153.9 1_655
N34' H34' Cl4 0.88 2.37 3.220(4) 163.6 1
C12 H12 Cl4 0.95 2.53 3.460(4) 164.6 1
C48 H48 Cl4 1.00 2.79 3.636(5) 143.0 1
